data_2008621
loop_
_publ_author_name
'Juanatey, Pilar'
'Su\'arez, Antonio'
'L\'opez, Margarita'
'Vila, Jos\'e M.'
'Ortigueira, Juan M.'
'Fern\'andez, Alberto'

_publ_section_title
;
 <i>cis</i>-[1,2-Bis(diphenylphosphino)ethene]dichloropalladium(II)
 bis(trichloromethane) solvate
;
_journal_issue 6
_journal_name_full 'Acta Crystallographica Section C'
_journal_page_first IUC9900062
_journal_paper_doi 10.1107/S0108270199099345
_journal_volume 55
_journal_year 1999
_chemical_formula_iupac '[Pd Cl2 (C26 H22 P2)], 2C1 H1 Cl3'
_chemical_formula_moiety 'C26 H22 Cl2 P2 Pd, 2C H Cl3'
_chemical_formula_sum 'C28 H24 Cl8 P2 Pd'
_chemical_formula_weight 812.41
_chemical_name_systematic
;
 ?
;
_space_group_IT_number 11
_symmetry_cell_setting monoclinic
_symmetry_space_group_name_Hall '-P 2yb'
_symmetry_space_group_name_H-M 'P 1 21/m 1'
_cell_angle_alpha 90.00
_cell_angle_beta 105.3280(10)
_cell_angle_gamma 90.00
_cell_formula_units_Z 2
_cell_length_a 8.5125(2)
_cell_length_b 18.2620(4)
_cell_length_c 11.2164(2)
_cell_measurement_reflns_used 104
_cell_measurement_temperature 293(2)
_cell_measurement_theta_max 26
_cell_measurement_theta_min 3
_cell_volume 1681.62(6)
_computing_cell_refinement 'SAINT (Siemens, 1996)'
_computing_data_collection 'SMART (Siemens, 1996)'
_computing_data_reduction 'SAINT (Siemens, 1996)'
_computing_structure_refinement 'SHELX97 (Sheldrick, 1997)'
_computing_structure_solution 'SHELX97 (Sheldrick, 1997)'
_diffrn_ambient_temperature 293(2)
_diffrn_measured_fraction_theta_full 0.993
_diffrn_measured_fraction_theta_max 0.993
_diffrn_measurement_device_type 'Siemens SMART CCD area-detector'
_diffrn_measurement_method \w
_diffrn_radiation_monochromator graphite
_diffrn_radiation_source 'fine-focus sealed tube'
_diffrn_radiation_type MoK\a
_diffrn_radiation_wavelength 0.71073
_diffrn_reflns_av_R_equivalents 0.025
_diffrn_reflns_av_sigmaI/netI 0.0307
_diffrn_reflns_limit_h_max 11
_diffrn_reflns_limit_h_min -11
_diffrn_reflns_limit_k_max 24
_diffrn_reflns_limit_k_min -18
_diffrn_reflns_limit_l_max 14
_diffrn_reflns_limit_l_min -12
_diffrn_reflns_number 11988
_diffrn_reflns_theta_full 28.24
_diffrn_reflns_theta_max 28.24
_diffrn_reflns_theta_min 1.88
_diffrn_standards_decay_% 15.74
_diffrn_standards_interval_count 'at the end of each set of frames'
_diffrn_standards_number '50 frames'
_exptl_absorpt_coefficient_mu 1.301
_exptl_absorpt_correction_T_max 0.722
_exptl_absorpt_correction_T_min 0.599
_exptl_absorpt_correction_type empirical
_exptl_absorpt_process_details '(SADABS; Sheldrick, 1996)'
_exptl_crystal_colour colourless
_exptl_crystal_density_diffrn 1.604
_exptl_crystal_density_method 'not measured'
_exptl_crystal_description prism
_exptl_crystal_F_000 808
_exptl_crystal_size_max 0.45
_exptl_crystal_size_mid 0.40
_exptl_crystal_size_min 0.25
_refine_diff_density_max 0.731
_refine_diff_density_min -0.859
_refine_ls_extinction_method none
_refine_ls_goodness_of_fit_ref 1.028
_refine_ls_hydrogen_treatment mixed
_refine_ls_matrix_type full
_refine_ls_number_parameters 196
_refine_ls_number_reflns 4253
_refine_ls_number_restraints 0
_refine_ls_restrained_S_all 1.028
_refine_ls_R_factor_all 0.054
_refine_ls_R_factor_gt 0.041
_refine_ls_shift/su_max <0.001
_refine_ls_shift/su_mean 0.000
_refine_ls_structure_factor_coef Fsqd
_refine_ls_weighting_details 'calc w = 1/[\s^2^(Fo^2^)+(0.0607P)^2^+1.5920P] where P = (Fo^2^+2Fc^2^)/3'
_refine_ls_weighting_scheme calc
_refine_ls_wR_factor_ref 0.116
_reflns_number_gt 3478
_reflns_number_total 4253
_reflns_threshold_expression I>2\s(I)
_cod_data_source_file qa0124.cif
_cod_data_source_block QA0124
_cod_original_sg_symbol_H-M 'P 21/m'
_cod_database_code 2008621

loop_
_symmetry_equiv_pos_as_xyz
'x, y, z'
'-x, y+1/2, -z'
'-x, -y, -z'
'x, -y-1/2, z'

loop_
_atom_site_label
_atom_site_fract_x
_atom_site_fract_y
_atom_site_fract_z
_atom_site_U_iso_or_equiv
_atom_site_adp_type
_atom_site_calc_flag
_atom_site_refinement_flags
_atom_site_occupancy
_atom_site_disorder_assembly
_atom_site_disorder_group
_atom_site_type_symbol
Pd1 .46745(3) .2500 .23293(3) .03330(11) Uani d S 1 . . Pd
P1 .27322(9) .16668(4) .22369(7) .03853(18) Uani d . 1 . . P
Cl1 .66113(10) .34406(5) .24032(9) .0535(2) Uani d . 1 . . Cl
C1 .3018(4) .10767(19) .3569(3) .0486(8) Uani d . 1 . . C
C2 .4139(6) .1260(3) .4660(4) .0665(11) Uani d . 1 . . C
H2 .4817 .1662 .4690 .080 Uiso calc R 1 . . H
C3 .4253(8) .0839(4) .5714(5) .0952(18) Uani d . 1 . . C
H3 .4998 .0968 .6452 .114 Uiso calc R 1 . . H
C4 .3296(9) .0247(4) .5677(7) .108(2) Uani d . 1 . . C
H4 .3387 -.0032 .6386 .129 Uiso calc R 1 . . H
C5 .2206(9) .0059(3) .4612(8) .107(2) Uani d . 1 . . C
H5 .1555 -.0352 .4596 .128 Uiso calc R 1 . . H
C6 .2033(6) .0468(3) .3531(5) .0783(13) Uani d . 1 . . C
H6 .1274 .0335 .2802 .094 Uiso calc R 1 . . H
C7 .2317(4) .1088(2) .0874(3) .0512(8) Uani d . 1 . . C
C8 .1179(8) .1306(3) -.0174(5) .0993(19) Uani d . 1 . . C
H8 .0574 .1729 -.0168 .119 Uiso calc R 1 . . H
C9 .0931(10) .0884(5) -.1261(6) .128(3) Uani d . 1 . . C
H9 .0179 .1036 -.1981 .154 Uiso calc R 1 . . H
C10 .1785(8) .0257(4) -.1260(6) .105(2) Uani d . 1 . . C
H10 .1621 -.0019 -.1978 .126 Uiso calc R 1 . . H
C11 .2868(7) .0035(3) -.0221(6) .0930(18) Uani d . 1 . . C
H11 .3442 -.0399 -.0223 .112 Uiso calc R 1 . . H
C12 .3137(6) .0443(3) .0848(5) .0753(12) Uani d . 1 . . C
H12 .3884 .0280 .1562 .090 Uiso calc R 1 . . H
C13 .0826(4) .21386(19) .2153(3) .0448(7) Uani d . 1 . . C
H13A -.0125 .1877 .2111 .054 Uiso calc R 1 . . H
C1S .9150(7) .2500 .5148(6) .0621(14) Uani d S 1 . . C
H1S .8449 .2500 .4300 .075 Uiso calc SR 1 . . H
Cl1S .7907(3) .2500 .6147(2) .1182(8) Uani d S 1 . . Cl
Cl2S 1.0364(2) .32726(10) .53353(18) .1162(6) Uani d . 1 . . Cl
C2S .4151(13) .7500 .0713(8) .116(3) Uani d S 1 . . C
H2SA .3962 .7414 -.0157 .139 Uiso d PR .50 . . H
Cl4S .2862(7) .6841(3) .1007(4) .188(2) Uani d P .65 . 1 Cl
Cl3S .5906(7) .7058(4) .1305(8) .304(4) Uani d P .65 . 1 Cl
Cl5S .424(2) .6708(7) .1507(19) .187(8) Uani d P .20 . 2 Cl

loop_
_atom_site_aniso_label
_atom_site_aniso_U_11
_atom_site_aniso_U_22
_atom_site_aniso_U_33
_atom_site_aniso_U_12
_atom_site_aniso_U_13
_atom_site_aniso_U_23
Pd1 .02794(15) .03540(18) .03719(17) .000 .00973(11) .000
P1 .0338(4) .0368(4) .0446(4) -.0036(3) .0098(3) -.0026(3)
Cl1 .0411(4) .0461(5) .0755(6) -.0070(3) .0195(4) .0056(4)
C1 .0474(17) .0420(18) .0607(19) .0032(14) .0216(15) .0099(15)
C2 .069(2) .072(3) .059(2) .007(2) .0166(19) .014(2)
C3 .101(4) .118(5) .071(3) .039(4) .031(3) .036(3)
C4 .116(5) .109(5) .121(5) .054(4) .072(4) .069(4)
C5 .111(5) .069(3) .162(6) .005(3) .075(5) .047(4)
C6 .077(3) .057(3) .106(4) -.010(2) .034(3) .016(2)
C7 .0451(17) .052(2) .0561(19) -.0102(15) .0122(15) -.0145(16)
C8 .120(4) .092(4) .066(3) .019(3) -.011(3) -.028(3)
C9 .141(6) .147(6) .071(3) .010(5) -.015(4) -.044(4)
C10 .089(4) .125(5) .102(4) -.019(4) .029(3) -.069(4)
C11 .076(3) .091(4) .116(4) -.009(3) .031(3) -.055(3)
C12 .069(3) .067(3) .087(3) .004(2) .016(2) -.026(2)
C13 .0317(13) .0538(18) .0492(16) -.0033(13) .0111(12) -.0006(14)
C1S .056(3) .071(4) .061(3) .000 .017(2) .000
Cl1S .0799(12) .182(3) .1093(16) .000 .0538(12) .000
Cl2S .1219(13) .0990(11) .1367(14) -.0423(10) .0501(11) -.0150(10)
C2S .124(7) .162(10) .076(5) .000 .051(5) .000
Cl4S .204(5) .243(5) .133(3) -.083(4) .075(3) -.049(3)
Cl3S .145(4) .369(11) .402(9) .095(5) .080(5) .148(8)
Cl5S .219(15) .108(7) .29(2) .043(9) .178(15) .096(11)

loop_
_atom_type_symbol
_atom_type_description
_atom_type_scat_dispersion_real
_atom_type_scat_dispersion_imag
_atom_type_scat_source
C C 0.0033 0.0016 'International Tables Vol C Tables 4.2.6.8 and 6.1.1.4'
H H 0.0000 0.0000 'International Tables Vol C Tables 4.2.6.8 and 6.1.1.4'
P P 0.1023 0.0942 'International Tables Vol C Tables 4.2.6.8 and 6.1.1.4'
Cl Cl 0.1484 0.1585 'International Tables Vol C Tables 4.2.6.8 and 6.1.1.4'
Pd Pd -0.9988 1.0072 'International Tables Vol C Tables 4.2.6.8 and 6.1.1.4'

loop_
_geom_angle_atom_site_label_1
_geom_angle_atom_site_label_2
_geom_angle_atom_site_label_3
_geom_angle_site_symmetry_1
_geom_angle_site_symmetry_3
_geom_angle
_geom_angle_publ_flag
P1 Pd1 P1 . 4_565 86.10(4) yes
P1 Pd1 Cl1 . . 176.49(3) yes
P1 Pd1 Cl1 4_565 . 90.43(3) yes
P1 Pd1 Cl1 . 4_565 90.43(3) yes
P1 Pd1 Cl1 4_565 4_565 176.49(3) yes
Cl1 Pd1 Cl1 . 4_565 93.04(4) yes
C1 P1 C7 . . 107.66(18) no
C1 P1 C13 . . 104.39(15) no
C7 P1 C13 . . 105.06(16) no
C1 P1 Pd1 . . 115.66(12) no
C7 P1 Pd1 . . 114.44(12) no
C13 P1 Pd1 . . 108.65(11) no
C2 C1 C6 . . 119.6(4) no
C2 C1 P1 . . 120.0(3) no
C6 C1 P1 . . 120.3(3) no
C1 C2 C3 . . 119.8(5) no
C4 C3 C2 . . 120.7(6) no
C3 C4 C5 . . 120.0(5) no
C4 C5 C6 . . 121.4(6) no
C1 C6 C5 . . 118.5(5) no
C8 C7 C12 . . 118.6(4) no
C8 C7 P1 . . 119.4(3) no
C12 C7 P1 . . 122.0(3) no
C7 C8 C9 . . 119.6(6) no
C10 C9 C8 . . 120.1(6) no
C11 C10 C9 . . 120.1(5) no
C10 C11 C12 . . 120.6(5) no
C7 C12 C11 . . 120.9(5) no
C13 C13 P1 4_565 . 118.30(11) yes
Cl2S C1S Cl2S . 4_565 109.4(3) no
Cl2S C1S Cl1S . . 111.7(2) no
Cl2S C1S Cl1S 4_565 . 111.7(2) no
Cl3S C2S Cl3S 4_575 . 57.7(6) no
Cl3S C2S Cl5S 4_575 4_575 57.8(6) no
Cl3S C2S Cl5S . 4_575 107.0(10) no
Cl3S C2S Cl5S 4_575 . 107.0(10) no
Cl3S C2S Cl5S . . 57.8(6) no
Cl5S C2S Cl5S 4_575 . 117.8(14) no
Cl3S C2S Cl4S 4_575 . 144.1(7) no
Cl3S C2S Cl4S . . 97.7(4) no
Cl5S C2S Cl4S 4_575 . 116.2(6) no
Cl5S C2S Cl4S . . 40.7(6) no
Cl3S C2S Cl4S 4_575 4_575 97.7(4) no
Cl3S C2S Cl4S . 4_575 144.1(7) no
Cl5S C2S Cl4S 4_575 4_575 40.7(6) no
Cl5S C2S Cl4S . 4_575 116.2(6) no
Cl4S C2S Cl4S . 4_575 88.9(6) no
C2S Cl4S Cl4S . 4_575 45.5(3) no
Cl3S Cl3S C2S 4_575 . 61.1(3) no

loop_
_geom_bond_atom_site_label_1
_geom_bond_atom_site_label_2
_geom_bond_site_symmetry_2
_geom_bond_distance
_geom_bond_publ_flag
Pd1 P1 . 2.2291(8) yes
Pd1 P1 4_565 2.2291(8) no
Pd1 Cl1 . 2.3671(8) yes
Pd1 Cl1 4_565 2.3671(8) no
P1 C1 . 1.806(3) no
P1 C7 . 1.814(3) no
P1 C13 . 1.817(3) yes
C1 C2 . 1.379(6) no
C1 C6 . 1.385(6) no
C2 C3 . 1.391(6) no
C3 C4 . 1.348(10) no
C4 C5 . 1.350(10) no
C5 C6 . 1.400(8) no
C7 C8 . 1.369(6) no
C7 C12 . 1.374(6) no
C8 C9 . 1.411(7) no
C9 C10 . 1.356(10) no
C10 C11 . 1.343(9) no
C11 C12 . 1.379(6) no
C13 C13 4_565 1.320(7) yes
C1S Cl2S . 1.729(4) no
C1S Cl2S 4_565 1.729(4) no
C1S Cl1S . 1.733(6) no
C2S Cl3S 4_575 1.673(10) no
C2S Cl3S . 1.673(10) no
C2S Cl5S 4_575 1.689(11) no
C2S Cl5S . 1.689(11) no
C2S Cl4S . 1.719(8) no
C2S Cl4S 4_575 1.719(8) no

loop_
_geom_torsion_atom_site_label_1
_geom_torsion_atom_site_label_2
_geom_torsion_atom_site_label_3
_geom_torsion_atom_site_label_4
_geom_torsion_site_symmetry_1
_geom_torsion_site_symmetry_4
_geom_torsion
_geom_torsion_publ_flag
P1 Pd1 P1 C1 4_565 . -117.20(13) no
Cl1 Pd1 P1 C1 . . -125.2(6) no
Cl1 Pd1 P1 C1 4_565 . 63.29(13) no
P1 Pd1 P1 C7 4_565 . 116.79(14) no
Cl1 Pd1 P1 C7 . . 108.8(6) no
Cl1 Pd1 P1 C7 4_565 . -62.72(14) no
P1 Pd1 P1 C13 4_565 . -0.25(12) no
Cl1 Pd1 P1 C13 . . -8.2(6) no
Cl1 Pd1 P1 C13 4_565 . -179.77(11) no
C7 P1 C1 C2 . . 144.5(3) no
C13 P1 C1 C2 . . -104.2(3) no
Pd1 P1 C1 C2 . . 15.1(4) no
C7 P1 C1 C6 . . -40.2(4) no
C13 P1 C1 C6 . . 71.1(4) no
Pd1 P1 C1 C6 . . -169.6(3) no
C6 C1 C2 C3 . . -1.0(6) no
P1 C1 C2 C3 . . 174.3(4) no
C1 C2 C3 C4 . . 1.1(8) no
C2 C3 C4 C5 . . -0.4(9) no
C3 C4 C5 C6 . . -0.3(10) no
C2 C1 C6 C5 . . 0.4(7) no
P1 C1 C6 C5 . . -174.9(4) no
C4 C5 C6 C1 . . 0.3(9) no
C1 P1 C7 C8 . . 140.9(4) no
C13 P1 C7 C8 . . 30.0(5) no
Pd1 P1 C7 C8 . . -89.0(4) no
C1 P1 C7 C12 . . -40.7(4) no
C13 P1 C7 C12 . . -151.5(4) no
Pd1 P1 C7 C12 . . 89.4(4) no
C12 C7 C8 C9 . . -2.8(9) no
P1 C7 C8 C9 . . 175.7(6) no
C7 C8 C9 C10 . . 1.6(12) no
C8 C9 C10 C11 . . 0.2(12) no
C9 C10 C11 C12 . . -0.7(10) no
C8 C7 C12 C11 . . 2.3(7) no
P1 C7 C12 C11 . . -176.1(4) no
C10 C11 C12 C7 . . -0.5(9) no
C1 P1 C13 C13 . 4_565 124.15(13) no
C7 P1 C13 C13 . 4_565 -122.68(14) no
Pd1 P1 C13 C13 . 4_565 0.21(10) no
Cl3S C2S Cl4S Cl4S 4_575 4_575 101.8(9) no
Cl3S C2S Cl4S Cl4S . 4_575 144.6(7) no
Cl5S C2S Cl4S Cl4S 4_575 4_575 31.3(9) no
Cl5S C2S Cl4S Cl4S . 4_575 134.3(11) no
Cl5S C2S Cl3S Cl3S 4_575 4_575 -31.4(6) no
Cl5S C2S Cl3S Cl3S . 4_575 -143.9(9) no
Cl4S C2S Cl3S Cl3S . 4_575 -151.9(5) no
Cl4S C2S Cl3S Cl3S 4_575 4_575 -52.9(7) no
